data_2215214
loop_
_publ_author_name
'Sonar, Vijayakumar N.'
'Parkin, Sean'
'Crooks, Peter A.'

_publ_section_title
;
 <i>rac</i>-(<i>Z</i>)-2-(1-Naphthylmethylene)-1-azabicyclo[2.2.2]octan-3-ol
;
_journal_coeditor_code LH2484
_journal_issue 9
_journal_name_full 'Acta Crystallographica Section E'
_journal_page_first o3915
_journal_page_last o3915
_journal_paper_doi 10.1107/S1600536807041682
_journal_volume 63
_journal_year 2007
_chemical_formula_iupac 'C18 H19 N O'
_chemical_formula_moiety 'C18 H19 N O'
_chemical_formula_sum 'C18 H19 N O'
_chemical_formula_weight 265.34
_chemical_name_systematic
;
rac-(<i>Z</i>)-2-(1-Naphthylmethylene)-1-azabicyclo[2.2.2]octan-3-ol
;
_space_group_IT_number 14
_symmetry_cell_setting monoclinic
_symmetry_space_group_name_Hall '-P 2ybc'
_symmetry_space_group_name_H-M 'P 1 21/c 1'
_atom_sites_solution_hydrogens geom
_atom_sites_solution_primary direct
_atom_sites_solution_secondary difmap
_audit_creation_method SHELXL-97
_cell_angle_alpha 90.00
_cell_angle_beta 96.0631(8)
_cell_angle_gamma 90.00
_cell_formula_units_Z 4
_cell_length_a 6.18920(10)
_cell_length_b 8.8706(2)
_cell_length_c 25.1693(5)
_cell_measurement_reflns_used 3326
_cell_measurement_temperature 90.0(2)
_cell_measurement_theta_max 27.48
_cell_measurement_theta_min 1.00
_cell_volume 1374.11(5)
_computing_cell_refinement 'SCALEPACK (Otwinowski & Minor, 1997)'
_computing_data_collection 'COLLECT (Nonius, 1999)'
_computing_data_reduction 'DENZO-SMN (Otwinowski & Minor, 1997)'
_computing_molecular_graphics 'XP in SHELXTL/PC (Sheldrick, 1995)'
_computing_publication_material
;
SHELXL97 (Sheldrick, 1997) and local procedures
;
_computing_structure_refinement 'SHELXL97 (Sheldrick, 1997)'
_computing_structure_solution 'SHELXS97 (Sheldrick, 1997)'
_diffrn_ambient_temperature 90.0(2)
_diffrn_detector_area_resol_mean 18
_diffrn_measured_fraction_theta_full 0.998
_diffrn_measured_fraction_theta_max 0.998
_diffrn_measurement_device_type 'Nonius KappaCCD diffractometer'
_diffrn_measurement_method '\w scans at fixed \c = 55\%'
_diffrn_radiation_monochromator graphite
_diffrn_radiation_source 'fine-focus sealed tube'
_diffrn_radiation_type MoK\a
_diffrn_radiation_wavelength 0.71073
_diffrn_reflns_av_R_equivalents 0.0351
_diffrn_reflns_av_sigmaI/netI 0.0490
_diffrn_reflns_limit_h_max 8
_diffrn_reflns_limit_h_min -8
_diffrn_reflns_limit_k_max 11
_diffrn_reflns_limit_k_min -11
_diffrn_reflns_limit_l_max 32
_diffrn_reflns_limit_l_min -32
_diffrn_reflns_number 5940
_diffrn_reflns_theta_full 27.47
_diffrn_reflns_theta_max 27.47
_diffrn_reflns_theta_min 1.63
_diffrn_standards_number 0
_exptl_absorpt_coefficient_mu 0.079
_exptl_absorpt_correction_T_max 0.988
_exptl_absorpt_correction_T_min 0.981
_exptl_absorpt_correction_type multi-scan
_exptl_absorpt_process_details 'Scalepack (Otwinowski & Minor, 1997)'
_exptl_crystal_colour colourless
_exptl_crystal_density_diffrn 1.283
_exptl_crystal_density_method 'not measured'
_exptl_crystal_description block
_exptl_crystal_F_000 568
_exptl_crystal_size_max 0.25
_exptl_crystal_size_mid 0.20
_exptl_crystal_size_min 0.15
_refine_diff_density_max 0.268
_refine_diff_density_min -0.247
_refine_ls_extinction_method none
_refine_ls_goodness_of_fit_ref 1.017
_refine_ls_hydrogen_treatment constr
_refine_ls_matrix_type full
_refine_ls_number_parameters 205
_refine_ls_number_reflns 3132
_refine_ls_number_restraints 1
_refine_ls_restrained_S_all 1.018
_refine_ls_R_factor_all 0.0790
_refine_ls_R_factor_gt 0.0474
_refine_ls_shift/su_max 0.005
_refine_ls_shift/su_mean 0.000
_refine_ls_structure_factor_coef Fsqd
_refine_ls_weighting_details 'calc w=1/[\s^2^(Fo^2^)+(0.0611P)^2^+0.3438P] where P=(Fo^2^+2Fc^2^)/3'
_refine_ls_weighting_scheme calc
_refine_ls_wR_factor_gt 0.1113
_refine_ls_wR_factor_ref 0.1264
_reflns_number_gt 2155
_reflns_number_total 3132
_reflns_threshold_expression I>2\s(I)
_cod_data_source_file lh2484.cif
_cod_data_source_block I
_cod_original_sg_symbol_H-M 'P 21/c'
_cod_database_code 2215214
_cod_database_fobs_code 2215214

loop_
_symmetry_equiv_pos_as_xyz
'x, y, z'
'-x, y+1/2, -z+1/2'
'-x, -y, -z'
'x, -y-1/2, z-1/2'

loop_
_atom_site_type_symbol
_atom_site_label
_atom_site_fract_x
_atom_site_fract_y
_atom_site_fract_z
_atom_site_U_iso_or_equiv
_atom_site_adp_type
_atom_site_calc_flag
_atom_site_refinement_flags
_atom_site_occupancy
_atom_site_disorder_assembly
_atom_site_disorder_group
N N1 0.79527(18) 0.14764(14) 0.08644(5) 0.0224(3) Uani d . 1 A .
C C1 0.7826(2) -0.17785(16) 0.12963(6) 0.0191(3) Uani d . 1 . .
C C2 0.9384(2) -0.19584(17) 0.09501(6) 0.0222(3) Uani d . 1 . .
H H2 0.9302 -0.1371 0.0633 0.027 Uiso calc R 1 . .
C C3 1.1100(2) -0.29966(18) 0.10563(6) 0.0250(4) Uani d . 1 . .
H H3 1.2152 -0.3105 0.0810 0.030 Uiso calc R 1 . .
C C4 1.1258(2) -0.38435(18) 0.15093(6) 0.0255(4) Uani d . 1 . .
H H4 1.2445 -0.4518 0.1581 0.031 Uiso calc R 1 . .
C C5 0.9682(2) -0.37340(17) 0.18746(6) 0.0219(3) Uani d . 1 . .
C C6 0.7926(2) -0.26997(16) 0.17679(6) 0.0189(3) Uani d . 1 . .
C C7 0.6004(2) -0.07164(18) 0.11800(6) 0.0235(3) Uani d . 1 A .
H H7 0.4624 -0.1077 0.1255 0.028 Uiso calc R 1 . .
C C8 0.6021(2) 0.06755(19) 0.09843(6) 0.0266(4) Uani d . 1 . .
C C9 0.3949(6) 0.1687(4) 0.09465(13) 0.0179(7) Uani d PD 0.630(3) A -1
H H9 0.3507 0.1890 0.1311 0.021 Uiso calc PR 0.630(3) A -1
O O1 0.2307(2) 0.0842(2) 0.06349(7) 0.0257(5) Uani d PD 0.630(3) A -1
H H1O 0.1103 0.0985 0.0752 0.038 Uiso calc PR 0.630(3) A -1
C C9' 0.3883(12) 0.1425(9) 0.0770(2) 0.0179(7) Uani d PD 0.370(3) A -2
H H9' 0.3260 0.0949 0.0427 0.021 Uiso calc PR 0.370(3) A -2
O O1' 0.2545(4) 0.1171(4) 0.11801(11) 0.0263(9) Uani d PD 0.370(3) A -2
H H1O' 0.1238 0.1153 0.1050 0.039 Uiso calc PR 0.370(3) A -2
C C10 0.4502(2) 0.31263(17) 0.06831(6) 0.0217(3) Uani d . 1 . .
H H10 0.3214 0.3810 0.0625 0.026 Uiso calc R 1 A .
C C11 0.601(2) 0.3579(11) 0.1187(5) 0.032(2) Uani d P 0.370(3) A -1
H H11A 0.6208 0.4687 0.1192 0.038 Uiso calc PR 0.370(3) A -1
H H11B 0.5325 0.3290 0.1510 0.038 Uiso calc PR 0.370(3) A -1
C C11' 0.6166(12) 0.3993(6) 0.1062(3) 0.0263(11) Uani d P 0.630(3) A -2
H H11C 0.5526 0.4295 0.1390 0.032 Uiso calc PR 0.630(3) A -2
H H11D 0.6662 0.4909 0.0886 0.032 Uiso calc PR 0.630(3) A -2
C C12 0.8142(2) 0.28499(19) 0.12014(6) 0.0286(4) Uani d . 1 . .
H H12A 0.8672 0.2576 0.1574 0.034 Uiso calc R 1 A .
H H12B 0.9200 0.3554 0.1067 0.034 Uiso calc R 1 . .
C C13 0.5584(3) 0.2930(2) 0.01790(7) 0.0416(5) Uani d . 1 A .
H H13A 0.5985 0.3927 0.0043 0.050 Uiso calc R 1 . .
H H13B 0.4565 0.2440 -0.0098 0.050 Uiso calc R 1 . .
C C14 0.7627(2) 0.19550(19) 0.02959(6) 0.0264(4) Uani d . 1 . .
H H14A 0.7498 0.1051 0.0064 0.032 Uiso calc R 1 A .
H H14B 0.8911 0.2534 0.0209 0.032 Uiso calc R 1 . .
C C15 0.9787(3) -0.46434(19) 0.23397(6) 0.0285(4) Uani d . 1 . .
H H15 1.0977 -0.5314 0.2416 0.034 Uiso calc R 1 . .
C C16 0.8215(3) -0.4573(2) 0.26784(6) 0.0321(4) Uani d . 1 . .
H H16 0.8300 -0.5201 0.2986 0.039 Uiso calc R 1 . .
C C17 0.6457(3) -0.35661(19) 0.25718(6) 0.0283(4) Uani d . 1 . .
H H17 0.5352 -0.3527 0.2806 0.034 Uiso calc R 1 . .
C C18 0.6331(2) -0.26472(18) 0.21344(6) 0.0228(3) Uani d . 1 . .
H H18 0.5155 -0.1959 0.2074 0.027 Uiso calc R 1 . .

loop_
_atom_site_aniso_label
_atom_site_aniso_U_11
_atom_site_aniso_U_22
_atom_site_aniso_U_33
_atom_site_aniso_U_12
_atom_site_aniso_U_13
_atom_site_aniso_U_23
N1 0.0157(6) 0.0194(7) 0.0326(7) 0.0002(5) 0.0044(5) 0.0048(6)
C1 0.0175(7) 0.0144(7) 0.0248(7) -0.0022(6) -0.0011(6) -0.0019(6)
C2 0.0232(7) 0.0188(8) 0.0244(7) -0.0046(6) 0.0021(6) 0.0006(6)
C3 0.0206(7) 0.0221(8) 0.0332(8) -0.0027(6) 0.0070(6) -0.0052(7)
C4 0.0188(7) 0.0193(8) 0.0378(9) 0.0022(6) -0.0001(6) -0.0036(7)
C5 0.0203(7) 0.0171(8) 0.0270(8) -0.0016(6) -0.0045(6) -0.0015(6)
C6 0.0193(7) 0.0151(7) 0.0214(7) -0.0028(6) -0.0016(5) -0.0011(6)
C7 0.0156(7) 0.0249(8) 0.0300(8) -0.0014(6) 0.0023(6) 0.0055(7)
C8 0.0147(7) 0.0260(9) 0.0394(9) 0.0007(6) 0.0039(6) 0.0096(7)
C9 0.0169(8) 0.0195(17) 0.017(2) 0.0000(10) 0.0003(15) -0.0030(15)
O1 0.0133(8) 0.0252(10) 0.0382(11) -0.0003(7) 0.0011(7) -0.0080(8)
C9' 0.0169(8) 0.0195(17) 0.017(2) 0.0000(10) 0.0003(15) -0.0030(15)
O1' 0.0130(14) 0.040(2) 0.0262(17) 0.0033(13) 0.0056(11) 0.0075(13)
C10 0.0165(7) 0.0187(8) 0.0298(8) 0.0048(6) 0.0027(6) 0.0012(6)
C11 0.035(4) 0.017(5) 0.042(6) -0.001(4) -0.002(3) -0.006(3)
C11' 0.0203(17) 0.017(3) 0.042(3) 0.007(2) 0.0035(18) -0.0090(19)
C12 0.0215(8) 0.0330(10) 0.0305(8) 0.0004(7) -0.0010(6) -0.0049(7)
C13 0.0270(9) 0.0675(14) 0.0314(9) 0.0121(9) 0.0084(7) 0.0178(9)
C14 0.0253(8) 0.0268(9) 0.0287(8) 0.0017(7) 0.0098(6) -0.0004(7)
C15 0.0269(8) 0.0241(9) 0.0324(9) 0.0015(7) -0.0069(7) 0.0044(7)
C16 0.0388(9) 0.0305(10) 0.0252(8) -0.0046(8) -0.0051(7) 0.0067(7)
C17 0.0299(8) 0.0324(10) 0.0225(8) -0.0059(7) 0.0029(6) -0.0011(7)
C18 0.0220(7) 0.0217(8) 0.0243(8) -0.0005(6) 0.0005(6) -0.0028(6)

loop_
_atom_type_symbol
_atom_type_description
_atom_type_scat_dispersion_real
_atom_type_scat_dispersion_imag
_atom_type_scat_source
C C 0.0033 0.0016 'International Tables Vol C Tables 4.2.6.8 and 6.1.1.4'
H H 0.0000 0.0000 'International Tables Vol C Tables 4.2.6.8 and 6.1.1.4'
N N 0.0061 0.0033 'International Tables Vol C Tables 4.2.6.8 and 6.1.1.4'
O O 0.0106 0.0060 'International Tables Vol C Tables 4.2.6.8 and 6.1.1.4'

loop_
_geom_angle_atom_site_label_1
_geom_angle_atom_site_label_2
_geom_angle_atom_site_label_3
_geom_angle
C8 N1 C12 107.51(12)
C8 N1 C14 108.03(12)
C12 N1 C14 108.10(12)
C2 C1 C6 119.03(13)
C2 C1 C7 121.38(13)
C6 C1 C7 119.51(13)
C1 C2 C3 121.35(14)
C1 C2 H2 119.3
C3 C2 H2 119.3
C4 C3 C2 120.37(14)
C4 C3 H3 119.8
C2 C3 H3 119.8
C3 C4 C5 120.93(14)
C3 C4 H4 119.5
C5 C4 H4 119.5
C4 C5 C15 121.57(14)
C4 C5 C6 119.13(13)
C15 C5 C6 119.30(14)
C18 C6 C5 117.81(13)
C18 C6 C1 123.05(13)
C5 C6 C1 119.13(13)
C8 C7 C1 129.11(14)
C8 C7 H7 115.4
C1 C7 H7 115.4
C7 C8 N1 124.84(13)
C7 C8 C9' 119.6(3)
N1 C8 C9' 114.6(3)
C7 C8 C9 121.19(18)
N1 C8 C9 113.35(18)
O1 C9 C10 112.8(3)
O1 C9 C8 105.3(2)
C10 C9 C8 107.0(2)
O1 C9 H9 110.5
C10 C9 H9 110.5
C8 C9 H9 110.5
O1' C9' C8 103.1(5)
O1' C9' C10 115.1(4)
C8 C9' C10 104.5(4)
O1' C9' H9' 111.2
C8 C9' H9' 111.2
C10 C9' H9' 111.2
C9' O1' H1O' 109.5
C9 C10 C13 114.70(18)
C9 C10 C11' 108.8(2)
C13 C10 C11' 104.7(3)
C9 C10 C11 90.3(3)
C13 C10 C11 115.9(5)
C13 C10 C9' 98.2(2)
C11' C10 C9' 123.4(3)
C11 C10 C9' 105.6(4)
C9 C10 H10 111.5
C13 C10 H10 111.5
C11' C10 H10 105.0
C11 C10 H10 111.5
C9' C10 H10 113.5
C12 C11 C10 111.7(8)
C12 C11 H11A 109.3
C10 C11 H11A 109.3
C12 C11 H11B 109.3
C10 C11 H11B 109.3
H11A C11 H11B 107.9
C10 C11' C12 105.4(4)
C10 C11' H11C 110.7
C12 C11' H11C 110.7
C10 C11' H11D 110.7
C12 C11' H11D 110.7
H11C C11' H11D 108.8
C11 C12 N1 109.4(5)
N1 C12 C11' 112.5(3)
C11 C12 H12A 109.8
N1 C12 H12A 109.8
C11' C12 H12A 122.2
C11 C12 H12B 109.8
N1 C12 H12B 109.8
C11' C12 H12B 92.5
H12A C12 H12B 108.2
C10 C13 C14 109.53(13)
C10 C13 H13A 109.8
C14 C13 H13A 109.8
C10 C13 H13B 109.8
C14 C13 H13B 109.8
H13A C13 H13B 108.2
N1 C14 C13 111.77(12)
N1 C14 H14A 109.3
C13 C14 H14A 109.3
N1 C14 H14B 109.3
C13 C14 H14B 109.3
H14A C14 H14B 107.9
C16 C15 C5 121.16(14)
C16 C15 H15 119.4
C5 C15 H15 119.4
C15 C16 C17 119.84(14)
C15 C16 H16 120.1
C17 C16 H16 120.1
C18 C17 C16 120.54(15)
C18 C17 H17 119.7
C16 C17 H17 119.7
C17 C18 C6 121.31(14)
C17 C18 H18 119.3
C6 C18 H18 119.3

loop_
_geom_bond_atom_site_label_1
_geom_bond_atom_site_label_2
_geom_bond_distance
N1 C8 1.4495(19)
N1 C12 1.482(2)
N1 C14 1.4858(19)
C1 C2 1.376(2)
C1 C6 1.437(2)
C1 C7 1.475(2)
C2 C3 1.410(2)
C2 H2 0.9500
C3 C4 1.360(2)
C3 H3 0.9500
C4 C5 1.413(2)
C4 H4 0.9500
C5 C15 1.418(2)
C5 C6 1.426(2)
C6 C18 1.421(2)
C7 C8 1.330(2)
C7 H7 0.9500
C8 C9' 1.528(8)
C8 C9 1.560(4)
C9 O1 1.429(3)
C9 C10 1.495(4)
C9 H9 1.0000
O1 H1O 0.8400
C9' O1' 1.408(6)
C9' C10 1.578(8)
C9' H9' 1.0000
O1' H1O' 0.8400
C10 C13 1.506(2)
C10 C11' 1.534(8)
C10 C11 1.548(15)
C10 H10 1.0000
C11 C12 1.464(14)
C11 H11A 0.9900
C11 H11B 0.9900
C11' C12 1.599(7)
C11' H11C 0.9900
C11' H11D 0.9900
C12 H12A 0.9900
C12 H12B 0.9900
C13 C14 1.535(2)
C13 H13A 0.9900
C13 H13B 0.9900
C14 H14A 0.9900
C14 H14B 0.9900
C15 C16 1.361(2)
C15 H15 0.9500
C16 C17 1.412(2)
C16 H16 0.9500
C17 C18 1.365(2)
C17 H17 0.9500
C18 H18 0.9500

loop_
_geom_torsion_atom_site_label_1
_geom_torsion_atom_site_label_2
_geom_torsion_atom_site_label_3
_geom_torsion_atom_site_label_4
_geom_torsion
C6 C1 C2 C3 -1.7(2)
C7 C1 C2 C3 -178.68(13)
C1 C2 C3 C4 -0.4(2)
C2 C3 C4 C5 1.8(2)
C3 C4 C5 C15 177.98(14)
C3 C4 C5 C6 -1.0(2)
C4 C5 C6 C18 178.17(13)
C15 C5 C6 C18 -0.9(2)
C4 C5 C6 C1 -1.0(2)
C15 C5 C6 C1 179.93(13)
C2 C1 C6 C18 -176.80(13)
C7 C1 C6 C18 0.2(2)
C2 C1 C6 C5 2.4(2)
C7 C1 C6 C5 179.41(13)
C2 C1 C7 C8 -42.4(2)
C6 C1 C7 C8 140.60(17)
C1 C7 C8 N1 -3.0(3)
C1 C7 C8 C9' 165.1(2)
C1 C7 C8 C9 -173.36(17)
C12 N1 C8 C7 -119.28(17)
C14 N1 C8 C7 124.27(17)
C12 N1 C8 C9' 72.0(3)
C14 N1 C8 C9' -44.4(3)
C12 N1 C8 C9 51.73(19)
C14 N1 C8 C9 -64.72(19)
C7 C8 C9 O1 -56.6(3)
N1 C8 C9 O1 132.0(2)
C9' C8 C9 O1 34.1(10)
C7 C8 C9 C10 -176.91(17)
N1 C8 C9 C10 11.7(2)
C9' C8 C9 C10 -86.2(12)
C7 C8 C9' O1' 48.6(5)
N1 C8 C9' O1' -142.1(3)
C9 C8 C9' O1' -51.6(9)
C7 C8 C9' C10 169.3(2)
N1 C8 C9' C10 -21.4(3)
C9 C8 C9' C10 69.1(11)
O1 C9 C10 C13 -66.7(3)
C8 C9 C10 C13 48.7(2)
O1 C9 C10 C11' 176.5(3)
C8 C9 C10 C11' -68.1(3)
O1 C9 C10 C11 174.5(5)
C8 C9 C10 C11 -70.2(5)
O1 C9 C10 C9' -38.9(11)
C8 C9 C10 C9' 76.5(12)
O1' C9' C10 C9 33.5(8)
C8 C9' C10 C9 -78.8(12)
O1' C9' C10 C13 -171.8(4)
C8 C9' C10 C13 75.9(3)
O1' C9' C10 C11' 74.6(6)
C8 C9' C10 C11' -37.7(5)
O1' C9' C10 C11 68.3(7)
C8 C9' C10 C11 -44.0(6)
C9 C10 C11 C12 81.2(5)
C13 C10 C11 C12 -36.6(6)
C11' C10 C11 C12 -93(2)
C9' C10 C11 C12 70.8(6)
C9 C10 C11' C12 55.3(4)
C13 C10 C11' C12 -67.7(3)
C11 C10 C11' C12 62(2)
C9' C10 C11' C12 42.7(5)
C10 C11 C12 N1 -22.5(6)
C10 C11 C12 C11' 81(3)
C8 N1 C12 C11 -44.8(4)
C14 N1 C12 C11 71.6(4)
C8 N1 C12 C11' -63.9(3)
C14 N1 C12 C11' 52.5(3)
C10 C11' C12 C11 -74(2)
C10 C11' C12 N1 9.9(4)
C9 C10 C13 C14 -55.7(2)
C11' C10 C13 C14 63.5(3)
C11 C10 C13 C14 47.6(4)
C9' C10 C13 C14 -64.2(3)
C8 N1 C14 C13 57.09(18)
C12 N1 C14 C13 -58.97(17)
C10 C13 C14 N1 0.4(2)
C4 C5 C15 C16 -177.35(15)
C6 C5 C15 C16 1.7(2)
C5 C15 C16 C17 -0.9(2)
C15 C16 C17 C18 -0.8(2)
C16 C17 C18 C6 1.6(2)
C5 C6 C18 C17 -0.7(2)
C1 C6 C18 C17 178.45(14)
